data_2206334
loop_
_publ_author_name
'Akbal, Tufan '
'Akdemir, Nesuhi'
'A\(gar, Erbil'
'Kantar, Cihan'
'Erd\"onmez, Ahmet'

_publ_section_title
;
 4-(2,3,5-Trimethylphenoxy)phthalonitrile
;
_journal_coeditor_code AT6019
_journal_issue 8
_journal_name_full 'Acta Crystallographica Section E'
_journal_page_first o2630
_journal_page_last o2631
_journal_paper_doi 10.1107/S1600536805022592
_journal_volume 61
_journal_year 2005
_chemical_formula_iupac 'C17 H14 N2 O'
_chemical_formula_moiety 'C17 H14 N2 O'
_chemical_formula_sum 'C17 H14 N2 O'
_chemical_formula_weight 262.30
_chemical_name_systematic
;
4-(2,3,5-Trimethylphenoxy)phthalonitrile
;
_space_group_IT_number 61
_symmetry_cell_setting orthorhombic
_symmetry_space_group_name_Hall '-P 2ac 2ab'
_symmetry_space_group_name_H-M 'P b c a'
_atom_sites_solution_hydrogens geom
_atom_sites_solution_primary direct
_atom_sites_solution_secondary difmap
_cell_angle_alpha 90.00
_cell_angle_beta 90.00
_cell_angle_gamma 90.00
_cell_formula_units_Z 8
_cell_length_a 7.8929(8)
_cell_length_b 29.415(4)
_cell_length_c 12.4679(14)
_cell_measurement_reflns_used 10756
_cell_measurement_temperature 293(2)
_cell_measurement_theta_max 25.95
_cell_measurement_theta_min 1.38
_cell_volume 2894.7(6)
_computing_cell_refinement X-AREA
_computing_data_collection 'X-AREA (Stoe & Cie, 2002)'
_computing_data_reduction 'X-RED32 (Stoe & Cie, 2002)'
_computing_molecular_graphics 'ORTEPIII (Burnett & Johnson, 1996)'
_computing_publication_material 'WinGX (Farrugia, 1997) and PARST (Nardelli, 1995)'
_computing_structure_refinement 'SHELXL97 (Sheldrick, 1997)'
_computing_structure_solution 'SHELXS97 (Sheldrick, 1997)'
_diffrn_ambient_temperature 293(2)
_diffrn_measured_fraction_theta_full 0.999
_diffrn_measured_fraction_theta_max 0.999
_diffrn_measurement_device_type 'Stoe IPDS-2'
_diffrn_measurement_method \w
_diffrn_radiation_monochromator graphite
_diffrn_radiation_source 'fine-focus sealed tube'
_diffrn_radiation_type MoK\a
_diffrn_radiation_wavelength 0.71073
_diffrn_reflns_av_R_equivalents 0.0630
_diffrn_reflns_av_sigmaI/netI 0.0437
_diffrn_reflns_limit_h_max 9
_diffrn_reflns_limit_h_min -9
_diffrn_reflns_limit_k_max 36
_diffrn_reflns_limit_k_min -36
_diffrn_reflns_limit_l_max 14
_diffrn_reflns_limit_l_min -15
_diffrn_reflns_number 15698
_diffrn_reflns_theta_full 25.99
_diffrn_reflns_theta_max 25.99
_diffrn_reflns_theta_min 1.38
_diffrn_standards_number 0
_exptl_absorpt_coefficient_mu 0.076
_exptl_absorpt_correction_T_max 0.9704
_exptl_absorpt_correction_T_min 0.9255
_exptl_absorpt_correction_type integration
_exptl_absorpt_process_details '(X-RED32; Stoe & Cie, 2002)'
_exptl_crystal_colour colourless
_exptl_crystal_density_diffrn 1.204
_exptl_crystal_density_method 'not measured'
_exptl_crystal_description prism
_exptl_crystal_F_000 1104
_exptl_crystal_size_max 0.38
_exptl_crystal_size_mid 0.20
_exptl_crystal_size_min 0.20
_refine_diff_density_max 0.09
_refine_diff_density_min -0.10
_refine_ls_extinction_coef 0.0030(6)
_refine_ls_extinction_expression Fc^*^=kFc[1+0.001xFc^2^\l^3^/sin(2\q)]^-1/4^
_refine_ls_extinction_method SHELXL97
_refine_ls_goodness_of_fit_ref 0.80
_refine_ls_hydrogen_treatment mixed
_refine_ls_matrix_type full
_refine_ls_number_parameters 205
_refine_ls_number_reflns 2841
_refine_ls_number_restraints 0
_refine_ls_restrained_S_all 0.80
_refine_ls_R_factor_all 0.082
_refine_ls_R_factor_gt 0.036
_refine_ls_shift/su_max 0.001
_refine_ls_shift/su_mean 0.000
_refine_ls_structure_factor_coef Fsqd
_refine_ls_weighting_details 'calc w = 1/[\s^2^(Fo^2^)+(0.056P)^2^] where P = (Fo^2^+2Fc^2^)/3'
_refine_ls_weighting_scheme calc
_refine_ls_wR_factor_gt 0.089
_refine_ls_wR_factor_ref 0.100
_reflns_number_gt 1343
_reflns_number_total 2841
_reflns_threshold_expression I>2\s(I)
_cod_data_source_file at6019.cif
_cod_data_source_block I
_cod_depositor_comments
;
The following automatic conversions were performed:
'_geom_bond_publ_flag' value 'Y' changed to 'y' according to
'/home/saulius/struct/CIF-dictionaries/cif_core.dic' dictionary named
'cif_core.dic' version 2.4.1 from 2010-06-29 (5
times).

'_geom_angle_publ_flag' value 'Y' changed to 'y' according to
'/home/saulius/struct/CIF-dictionaries/cif_core.dic' dictionary named
'cif_core.dic' version 2.4.1 from 2010-06-29 (2 times).

Automatic conversion script
Id: cif_fix_enum 1527 2010-12-29 10:47:43Z saulius 

The following automatic conversions were performed:

'_geom_bond_publ_flag' value 'Y' changed to 'y' according to
/home/saulius/struct/CIF-dictionaries/cif_core.dic dictionary named
'cif_core.dic' version 2.4.1 from 2010-06-29 (5
times).

'_geom_angle_publ_flag' value 'Y' changed to 'y' according
to /home/saulius/struct/CIF-dictionaries/cif_core.dic dictionary
named 'cif_core.dic' version 2.4.1 from 2010-06-29 (2 times).

Automatic conversion script
Id: cif_fix_values 1715 2011-07-08 13:25:40Z adriana 
;
_cod_database_code 2206334
_cod_database_fobs_code 2206334

loop_
_symmetry_equiv_pos_as_xyz
'x, y, z'
'-x+1/2, -y, z+1/2'
'x+1/2, -y+1/2, -z'
'-x, y+1/2, -z+1/2'
'-x, -y, -z'
'x-1/2, y, -z-1/2'
'-x-1/2, y-1/2, z'
'x, -y-1/2, z-1/2'

loop_
_atom_site_label
_atom_site_fract_x
_atom_site_fract_y
_atom_site_fract_z
_atom_site_U_iso_or_equiv
_atom_site_adp_type
_atom_site_calc_flag
_atom_site_refinement_flags
_atom_site_occupancy
_atom_site_type_symbol
H3 0.427(2) 0.2576(6) 0.9789(13) 0.078(5) Uiso d . 1 H
H6 0.089(2) 0.3840(6) 1.0526(13) 0.083(5) Uiso d . 1 H
H4 0.278(2) 0.2934(6) 0.8401(15) 0.098(6) Uiso d . 1 H
H10 0.172(3) 0.4427(6) 0.8267(14) 0.085(6) Uiso d . 1 H
H12 -0.270(2) 0.4973(7) 0.9005(14) 0.090(7) Uiso d . 1 H
O1 0.08617(16) 0.35993(4) 0.84833(8) 0.0852(4) Uani d . 1 O
C10 0.0513(3) 0.44001(6) 0.84694(13) 0.0745(5) Uani d . 1 C
C9 -0.0183(2) 0.39806(6) 0.86624(12) 0.0701(5) Uani d . 1 C
C11 -0.0455(3) 0.47838(6) 0.85891(13) 0.0791(5) Uani d . 1 C
C7 0.2486(2) 0.33806(6) 1.11797(12) 0.0675(5) Uani d . 1 C
C2 0.3498(2) 0.30027(6) 1.09748(12) 0.0665(5) Uani d . 1 C
C6 0.1570(2) 0.35856(6) 1.03733(13) 0.0715(5) Uani d . 1 C
C5 0.1695(2) 0.34164(6) 0.93371(12) 0.0685(5) Uani d . 1 C
C1 0.4413(2) 0.27873(6) 1.18280(15) 0.0744(5) Uani d . 1 C
C14 -0.1837(3) 0.39120(6) 0.89720(12) 0.0746(5) Uani d . 1 C
C13 -0.2811(3) 0.42981(8) 0.91191(13) 0.0829(6) Uani d . 1 C
C8 0.2392(2) 0.35666(6) 1.22459(15) 0.0806(5) Uani d . 1 C
C3 0.3594(2) 0.28369(7) 0.99302(14) 0.0739(5) Uani d . 1 C
C12 -0.2121(3) 0.47217(8) 0.89229(14) 0.0853(6) Uani d . 1 C
N1 0.5126(2) 0.26150(5) 1.25134(14) 0.0933(5) Uani d . 1 N
C4 0.2706(2) 0.30446(6) 0.91223(14) 0.0751(5) Uani d . 1 C
C15 0.0247(3) 0.52510(6) 0.83666(16) 0.1115(8) Uani d . 1 C
H15A 0.0496 0.5400 0.9033 0.167 Uiso calc R 1 H
H15B -0.0574 0.5426 0.7975 0.167 Uiso calc R 1 H
H15C 0.1265 0.5225 0.7950 0.167 Uiso calc R 1 H
N2 0.2328(3) 0.37180(6) 1.30813(14) 0.1127(6) Uani d . 1 N
C17 -0.2528(3) 0.34413(7) 0.91417(15) 0.1031(7) Uani d . 1 C
H17A -0.1737 0.3222 0.8869 0.155 Uiso calc R 1 H
H17B -0.3588 0.3411 0.8770 0.155 Uiso calc R 1 H
H17C -0.2700 0.3390 0.9894 0.155 Uiso calc R 1 H
C16 -0.4652(3) 0.42626(9) 0.94664(19) 0.1253(8) Uani d . 1 C
H16A -0.5270 0.4084 0.8953 0.188 Uiso calc R 1 H
H16B -0.5137 0.4561 0.9508 0.188 Uiso calc R 1 H
H16C -0.4712 0.4119 1.0157 0.188 Uiso calc R 1 H

loop_
_atom_site_aniso_label
_atom_site_aniso_U_11
_atom_site_aniso_U_22
_atom_site_aniso_U_33
_atom_site_aniso_U_12
_atom_site_aniso_U_13
_atom_site_aniso_U_23
O1 0.1135(10) 0.0888(8) 0.0533(7) 0.0225(8) -0.0006(6) -0.0015(6)
C10 0.0820(14) 0.0842(14) 0.0571(10) -0.0006(12) -0.0004(9) 0.0054(9)
C9 0.0869(14) 0.0766(11) 0.0468(9) 0.0117(11) -0.0022(8) -0.0001(8)
C11 0.1035(16) 0.0785(12) 0.0552(10) 0.0018(12) -0.0042(10) 0.0030(8)
C7 0.0808(12) 0.0677(10) 0.0540(9) -0.0018(10) 0.0020(9) 0.0011(8)
C2 0.0703(11) 0.0652(10) 0.0642(10) -0.0037(9) 0.0012(9) 0.0044(8)
C6 0.0880(13) 0.0681(11) 0.0585(11) 0.0077(10) 0.0048(9) -0.0022(8)
C5 0.0841(12) 0.0675(11) 0.0538(10) 0.0047(9) 0.0032(9) -0.0005(8)
C1 0.0762(12) 0.0720(11) 0.0751(12) -0.0043(10) 0.0011(10) 0.0050(9)
C14 0.0847(14) 0.0861(13) 0.0530(10) -0.0008(11) -0.0043(9) 0.0044(8)
C13 0.0806(15) 0.1086(16) 0.0597(11) 0.0021(12) -0.0057(9) 0.0058(10)
C8 0.1007(15) 0.0783(11) 0.0628(11) 0.0054(11) -0.0023(10) 0.0004(9)
C3 0.0808(13) 0.0685(11) 0.0724(12) 0.0071(10) 0.0076(10) -0.0021(9)
C12 0.1003(19) 0.0925(16) 0.0630(11) 0.0273(14) -0.0044(11) -0.0015(10)
N1 0.0936(13) 0.0955(11) 0.0909(11) -0.0019(10) -0.0123(10) 0.0145(9)
C4 0.0892(14) 0.0739(12) 0.0624(11) 0.0052(10) 0.0082(10) -0.0067(9)
C15 0.165(2) 0.0799(13) 0.0901(14) -0.0095(14) -0.0007(15) 0.0051(10)
N2 0.1631(19) 0.1066(13) 0.0683(11) 0.0037(12) -0.0069(11) -0.0118(9)
C17 0.1271(19) 0.1032(15) 0.0788(13) -0.0274(14) -0.0029(12) 0.0075(11)
C16 0.0824(16) 0.179(2) 0.1143(18) 0.0091(16) 0.0115(13) 0.0172(16)

loop_
_atom_type_symbol
_atom_type_description
_atom_type_scat_dispersion_real
_atom_type_scat_dispersion_imag
_atom_type_scat_source
C C 0.0033 0.0016 'International Tables Vol C Tables 4.2.6.8 and 6.1.1.4'
H H 0.0000 0.0000 'International Tables Vol C Tables 4.2.6.8 and 6.1.1.4'
N N 0.0061 0.0033 'International Tables Vol C Tables 4.2.6.8 and 6.1.1.4'
O O 0.0106 0.0060 'International Tables Vol C Tables 4.2.6.8 and 6.1.1.4'

loop_
_geom_angle_atom_site_label_1
_geom_angle_atom_site_label_2
_geom_angle_atom_site_label_3
_geom_angle
_geom_angle_publ_flag
C5 O1 C9 118.22(12) ?
C11 C10 C9 119.9(2) ?
C11 C10 H10 119.9(10) ?
C9 C10 H10 120.1(10) ?
C10 C9 C14 124.10(17) ?
C10 C9 O1 117.00(18) ?
C14 C9 O1 118.84(16) ?
C10 C11 C12 116.8(2) ?
C10 C11 C15 121.8(2) ?
C12 C11 C15 121.45(19) ?
C6 C7 C2 121.11(15) ?
C6 C7 C8 118.74(16) ?
C2 C7 C8 120.15(15) ?
C3 C2 C7 118.82(16) ?
C3 C2 C1 120.81(17) ?
C7 C2 C1 120.37(15) ?
C7 C6 C5 119.02(17) ?
C7 C6 H6 120.1(10) ?
C5 C6 H6 120.9(10) ?
O1 C5 C4 116.14(14) ?
O1 C5 C6 123.46(16) ?
C4 C5 C6 120.39(17) ?
N1 C1 C2 179.3(2) y
C9 C14 C13 116.35(18) ?
C9 C14 C17 121.26(18) ?
C13 C14 C17 122.4(2) ?
C12 C13 C14 119.8(2) ?
C12 C13 C16 119.3(2) ?
C14 C13 C16 120.8(2) ?
N2 C8 C7 179.1(2) y
C4 C3 C2 120.23(19) ?
C4 C3 H3 120.7(10) ?
C2 C3 H3 119.0(10) ?
C13 C12 C11 123.0(2) ?
C13 C12 H12 122.2(13) ?
C11 C12 H12 114.9(13) ?
C3 C4 C5 120.41(17) ?
C3 C4 H4 120.3(11) ?
C5 C4 H4 119.2(11) ?
C11 C15 H15A 109.5 ?
C11 C15 H15B 109.5 ?
H15A C15 H15B 109.5 ?
C11 C15 H15C 109.5 ?
H15A C15 H15C 109.5 ?
H15B C15 H15C 109.5 ?
C14 C17 H17A 109.5 ?
C14 C17 H17B 109.5 ?
H17A C17 H17B 109.5 ?
C14 C17 H17C 109.5 ?
H17A C17 H17C 109.5 ?
H17B C17 H17C 109.5 ?
C13 C16 H16A 109.5 ?
C13 C16 H16B 109.5 ?
H16A C16 H16B 109.5 ?
C13 C16 H16C 109.5 ?
H16A C16 H16C 109.5 ?
H16B C16 H16C 109.5 ?

loop_
_geom_bond_atom_site_label_1
_geom_bond_atom_site_label_2
_geom_bond_distance
_geom_bond_publ_flag
O1 C5 1.3621(19) y
O1 C9 1.4097(19) y
C10 C11 1.371(2) ?
C10 C9 1.372(2) ?
C10 H10 0.991(19) ?
C9 C14 1.376(2) ?
C11 C12 1.392(3) ?
C11 C15 1.507(2) ?
C7 C6 1.377(2) ?
C7 C2 1.393(2) ?
C7 C8 1.439(2) ?
C2 C3 1.393(2) ?
C2 C1 1.433(3) ?
C6 C5 1.388(2) y
C6 H6 0.942(17) ?
C5 C4 1.380(2) ?
C1 N1 1.142(2) y
C14 C13 1.384(3) ?
C14 C17 1.503(3) ?
C13 C12 1.381(3) ?
C13 C16 1.520(3) ?
C8 N2 1.134(2) y
C3 C4 1.371(2) ?
C3 H3 0.953(17) ?
C12 H12 0.877(19) ?
C4 H4 0.958(19) ?
C15 H15A 0.9600 ?
C15 H15B 0.9600 ?
C15 H15C 0.9600 ?
C17 H17A 0.9600 ?
C17 H17B 0.9600 ?
C17 H17C 0.9600 ?
C16 H16A 0.9600 ?
C16 H16B 0.9600 ?
C16 H16C 0.9600 ?

loop_
_geom_torsion_atom_site_label_1
_geom_torsion_atom_site_label_2
_geom_torsion_atom_site_label_3
_geom_torsion_atom_site_label_4
_geom_torsion
C11 C10 C9 C14 0.4(2)
C11 C10 C9 O1 177.56(14)
C5 O1 C9 C10 96.19(18)
C5 O1 C9 C14 -86.49(19)
C9 C10 C11 C12 0.9(2)
C9 C10 C11 C15 -178.88(16)
C6 C7 C2 C3 0.9(3)
C8 C7 C2 C3 -178.54(16)
C6 C7 C2 C1 -178.58(16)
C8 C7 C2 C1 1.9(2)
C2 C7 C6 C5 -1.4(3)
C8 C7 C6 C5 178.06(17)
C9 O1 C5 C4 -179.81(16)
C9 O1 C5 C6 0.0(3)
C7 C6 C5 O1 -178.96(16)
C7 C6 C5 C4 0.8(3)
C10 C9 C14 C13 -1.9(2)
O1 C9 C14 C13 -178.96(14)
C10 C9 C14 C17 178.36(16)
O1 C9 C14 C17 1.2(2)
C9 C14 C13 C12 2.0(2)
C17 C14 C13 C12 -178.24(15)
C9 C14 C13 C16 -179.67(16)
C17 C14 C13 C16 0.1(3)
C7 C2 C3 C4 0.2(3)
C1 C2 C3 C4 179.67(17)
C14 C13 C12 C11 -0.8(3)
C16 C13 C12 C11 -179.15(17)
C10 C11 C12 C13 -0.7(3)
C15 C11 C12 C13 179.06(17)
C2 C3 C4 C5 -0.7(3)
O1 C5 C4 C3 -179.94(17)
C6 C5 C4 C3 0.2(3)

loop_
_cod_related_entry_id
_cod_related_entry_database
_cod_related_entry_code
1 ChemSpider 21129191
